data_4024037
loop_
_publ_author_name
'Ahmad Basheer'
'Hiroshi Yamataka'
'Salai Cheettu Ammal'
'Zvi Rappoport'

_publ_section_title
;
 Enols of Substituted Cyanomalonamides
;
_journal_name_full 'Journal of Organic Chemistry'
_journal_page_first 5297
_journal_page_last 5312
_journal_paper_doi 10.1021/jo070877h
_journal_volume 72
_journal_year 2007
_chemical_formula_moiety 'C12 H13 N3 O2'
_chemical_formula_sum 'C12 H13 N3 O2'
_chemical_formula_weight 231.25
_chemical_name_systematic
; 
 ? 
;
_space_group_IT_number 14
_symmetry_cell_setting monoclinic
_symmetry_space_group_name_Hall '-P 2yn'
_symmetry_space_group_name_H-M 'P 1 21/n 1'
_atom_sites_solution_hydrogens geom
_atom_sites_solution_primary direct
_atom_sites_solution_secondary difmap
_audit_creation_method SHELXL-97
_cell_angle_alpha 90.00
_cell_angle_beta 93.759(5)
_cell_angle_gamma 90.00
_cell_formula_units_Z 4
_cell_length_a 20.498(5)
_cell_length_b 9.317(3)
_cell_length_c 5.9004(15)
_cell_measurement_temperature 293(1)
_cell_volume 1124.4(5)
_computing_cell_refinement 'Bruker XSCANS'
_computing_data_collection 'Bruker XSCANS'
_computing_data_reduction 'Bruker SHELXTL'
_computing_molecular_graphics 'Bruker SHELXTL'
_computing_publication_material 'Bruker SHELXTL'
_computing_structure_refinement 'SHELXL-97 (Sheldrick, 1997)'
_computing_structure_solution 'SHELXS-97 (Sheldrick, 1990)'
_diffrn_ambient_temperature 293(1)
_diffrn_measured_fraction_theta_full 0.973
_diffrn_measured_fraction_theta_max 0.973
_diffrn_measurement_device_type 'CCD area detector'
_diffrn_measurement_method 'phi and omega scans'
_diffrn_radiation_monochromator graphite
_diffrn_radiation_source 'fine-focus sealed tube'
_diffrn_radiation_type MoK\a
_diffrn_radiation_wavelength 0.71073
_diffrn_reflns_av_R_equivalents 0.0353
_diffrn_reflns_av_sigmaI/netI 0.0761
_diffrn_reflns_limit_h_max 27
_diffrn_reflns_limit_h_min -26
_diffrn_reflns_limit_k_max 12
_diffrn_reflns_limit_k_min -12
_diffrn_reflns_limit_l_max 7
_diffrn_reflns_limit_l_min -7
_diffrn_reflns_number 12882
_diffrn_reflns_theta_full 28.30
_diffrn_reflns_theta_max 28.30
_diffrn_reflns_theta_min 1.99
_exptl_absorpt_coefficient_mu 0.096
_exptl_absorpt_correction_type none
_exptl_crystal_colour colorless
_exptl_crystal_density_diffrn 1.366
_exptl_crystal_density_method 'not measured'
_exptl_crystal_description prism
_exptl_crystal_F_000 488
_exptl_crystal_size_max 0.21
_exptl_crystal_size_mid 0.19
_exptl_crystal_size_min 0.16
_refine_diff_density_max 0.206
_refine_diff_density_min -0.197
_refine_diff_density_rms 0.043
_refine_ls_extinction_method none
_refine_ls_goodness_of_fit_ref 1.113
_refine_ls_hydrogen_treatment mixed
_refine_ls_matrix_type full
_refine_ls_number_parameters 184
_refine_ls_number_reflns 2722
_refine_ls_number_restraints 0
_refine_ls_restrained_S_all 1.113
_refine_ls_R_factor_all 0.0988
_refine_ls_R_factor_gt 0.0716
_refine_ls_shift/su_max 0.000
_refine_ls_shift/su_mean 0.000
_refine_ls_structure_factor_coef Fsqd
_refine_ls_weighting_details 'calc w=1/[\s^2^(Fo^2^)+(0.0495P)^2^+0.3684P] where P=(Fo^2^+2Fc^2^)/3'
_refine_ls_weighting_scheme calc
_refine_ls_wR_factor_gt 0.1692
_refine_ls_wR_factor_ref 0.1867
_reflns_number_gt 1980
_reflns_number_total 2722
_reflns_threshold_expression >2sigma(I)
_cod_data_source_file jo070877hsi20070426_015839.cif
_cod_data_source_block bashirm
_cod_depositor_comments
;
The following automatic conversions were performed:
'_symmetry_cell_setting' value 'Monoclinic' changed to 'monoclinic'
according to '/home/saulius/struct/CIF-dictionaries/cif_core.dic'
dictionary named 'cif_core.dic' version 2.4.1 from 2010-06-29.

Automatic conversion script
Id: cif_fix_enum 1527 2010-12-29 10:47:43Z saulius 
;
_cod_original_sg_symbol_H-M 'P 21/n'
_cod_database_code 4024037

loop_
_symmetry_equiv_pos_as_xyz
'x, y, z'
'-x+1/2, y+1/2, -z+1/2'
'-x, -y, -z'
'x-1/2, -y-1/2, z-1/2'

loop_
_atom_site_label
_atom_site_type_symbol
_atom_site_fract_x
_atom_site_fract_y
_atom_site_fract_z
_atom_site_U_iso_or_equiv
_atom_site_adp_type
_atom_site_occupancy
_atom_site_symmetry_multiplicity
_atom_site_calc_flag
_atom_site_refinement_flags
_atom_site_disorder_assembly
_atom_site_disorder_group
O1 O 0.61881(8) 0.7969(2) 0.6423(3) 0.0662(5) Uani 1 1 d . . .
N1 N 0.60677(9) 0.9450(2) 0.3439(3) 0.0477(5) Uani 1 1 d . . .
C1 C 0.58323(11) 0.8462(2) 0.4803(4) 0.0483(5) Uani 1 1 d . . .
C2 C 0.51720(10) 0.7968(2) 0.4393(4) 0.0459(5) Uani 1 1 d . . .
O2 O 0.53059(10) 0.6583(2) 0.7662(3) 0.0688(5) Uani 1 1 d . . .
C5 C 0.66622(10) 1.0202(2) 0.3751(4) 0.0456(5) Uani 1 1 d . . .
C3 C 0.49264(11) 0.6966(2) 0.5931(4) 0.0511(5) Uani 1 1 d . . .
N3 N 0.43404(10) 0.6377(2) 0.5792(3) 0.0590(5) Uani 1 1 d . . .
C4 C 0.47938(10) 0.8606(3) 0.2613(4) 0.0517(5) Uani 1 1 d . . .
C10 C 0.70454(12) 1.0223(3) 0.5756(4) 0.0570(6) Uani 1 1 d . . .
N2 N 0.45172(11) 0.9178(3) 0.1156(4) 0.0791(8) Uani 1 1 d . . .
C6 C 0.68500(12) 1.1005(3) 0.1961(4) 0.0614(7) Uani 1 1 d . . .
C8 C 0.77755(13) 1.1878(3) 0.4166(5) 0.0673(7) Uani 1 1 d . . .
C7 C 0.74017(14) 1.1840(4) 0.2171(5) 0.0719(8) Uani 1 1 d . . .
C11 C 0.38799(14) 0.6460(3) 0.3860(5) 0.0743(8) Uani 1 1 d . . .
H11A H 0.3641 0.7344 0.3908 0.111 Uiso 1 1 calc R . .
H11B H 0.3582 0.5667 0.3884 0.111 Uiso 1 1 calc R . .
H11C H 0.4109 0.6425 0.2493 0.111 Uiso 1 1 calc R . .
C9 C 0.75968(12) 1.1063(3) 0.5924(5) 0.0641(7) Uani 1 1 d . . .
C12 C 0.41372(17) 0.5478(3) 0.7617(6) 0.0831(9) Uani 1 1 d . . .
H12A H 0.4163 0.4488 0.7182 0.125 Uiso 1 1 calc R . .
H12B H 0.3695 0.5707 0.7924 0.125 Uiso 1 1 calc R . .
H12C H 0.4419 0.5643 0.8957 0.125 Uiso 1 1 calc R . .
H1 H 0.5823(12) 0.972(2) 0.229(4) 0.050(6) Uiso 1 1 d . . .
H5 H 0.7860(14) 1.103(3) 0.721(5) 0.065(7) Uiso 1 1 d . . .
H4 H 0.8164(13) 1.247(3) 0.430(4) 0.063(7) Uiso 1 1 d . . .
H2 H 0.6603(13) 1.099(3) 0.065(4) 0.061(7) Uiso 1 1 d . . .
H6 H 0.6913(14) 0.966(3) 0.700(5) 0.079(9) Uiso 1 1 d . . .
H3 H 0.7497(16) 1.237(4) 0.096(6) 0.101(11) Uiso 1 1 d . . .
H7 H 0.5763(19) 0.728(4) 0.744(6) 0.115(12) Uiso 1 1 d . . .

loop_
_atom_site_aniso_label
_atom_site_aniso_U_11
_atom_site_aniso_U_22
_atom_site_aniso_U_33
_atom_site_aniso_U_23
_atom_site_aniso_U_13
_atom_site_aniso_U_12
O1 0.0545(10) 0.0728(11) 0.0679(11) 0.0225(9) -0.0217(8) 0.0059(8)
N1 0.0429(10) 0.0570(11) 0.0414(9) 0.0052(8) -0.0115(8) 0.0032(8)
C1 0.0470(12) 0.0506(12) 0.0460(11) 0.0005(9) -0.0075(9) 0.0109(9)
C2 0.0459(11) 0.0467(11) 0.0443(11) 0.0016(9) -0.0045(9) 0.0061(9)
O2 0.0744(12) 0.0700(11) 0.0604(11) 0.0210(9) -0.0072(9) 0.0053(9)
C5 0.0384(10) 0.0506(11) 0.0464(11) -0.0060(9) -0.0072(8) 0.0085(9)
C3 0.0541(13) 0.0484(12) 0.0506(12) -0.0014(10) 0.0003(10) 0.0098(10)
N3 0.0602(12) 0.0555(11) 0.0618(12) 0.0026(9) 0.0076(10) 0.0012(9)
C4 0.0411(11) 0.0631(13) 0.0496(12) 0.0038(10) -0.0064(9) -0.0040(10)
C10 0.0524(13) 0.0645(15) 0.0520(13) 0.0009(11) -0.0122(10) 0.0036(11)
N2 0.0555(13) 0.1048(19) 0.0732(14) 0.0326(13) -0.0254(11) -0.0124(12)
C6 0.0533(14) 0.0820(18) 0.0470(13) 0.0032(12) -0.0098(11) -0.0049(12)
C8 0.0464(14) 0.0772(18) 0.0767(18) -0.0077(14) -0.0062(12) -0.0068(13)
C7 0.0626(17) 0.088(2) 0.0640(17) 0.0076(15) -0.0017(13) -0.0137(14)
C11 0.0676(17) 0.0695(17) 0.0848(19) 0.0006(14) -0.0039(15) -0.0156(13)
C9 0.0502(14) 0.0726(16) 0.0662(16) -0.0075(13) -0.0223(12) 0.0032(12)
C12 0.088(2) 0.0792(19) 0.085(2) 0.0154(15) 0.0284(17) -0.0016(16)

loop_
_atom_type_symbol
_atom_type_description
_atom_type_scat_dispersion_real
_atom_type_scat_dispersion_imag
_atom_type_scat_source
C C 0.0033 0.0016 'International Tables Vol C Tables 4.2.6.8 and 6.1.1.4'
H H 0.0000 0.0000 'International Tables Vol C Tables 4.2.6.8 and 6.1.1.4'
N N 0.0061 0.0033 'International Tables Vol C Tables 4.2.6.8 and 6.1.1.4'
O O 0.0106 0.0060 'International Tables Vol C Tables 4.2.6.8 and 6.1.1.4'

loop_
_geom_angle_atom_site_label_1
_geom_angle_atom_site_label_2
_geom_angle_atom_site_label_3
_geom_angle
_geom_angle_site_symmetry_1
_geom_angle_site_symmetry_3
_geom_angle_publ_flag
C1 O1 H7 99.3(16) . . ?
C1 N1 C5 127.52(18) . . ?
C1 N1 H1 117.8(16) . . ?
C5 N1 H1 114.5(16) . . ?
O1 C1 N1 119.9(2) . . ?
O1 C1 C2 120.5(2) . . ?
N1 C1 C2 119.59(18) . . ?
C4 C2 C3 124.0(2) . . ?
C4 C2 C1 117.5(2) . . ?
C3 C2 C1 118.28(19) . . ?
C3 O2 H7 101.7(18) . . ?
C6 C5 C10 118.8(2) . . ?
C6 C5 N1 117.10(19) . . ?
C10 C5 N1 124.1(2) . . ?
O2 C3 N3 115.6(2) . . ?
O2 C3 C2 117.9(2) . . ?
N3 C3 C2 126.5(2) . . ?
C3 N3 C11 125.2(2) . . ?
C3 N3 C12 120.0(2) . . ?
C11 N3 C12 114.6(2) . . ?
N2 C4 C2 175.9(2) . . ?
C9 C10 C5 119.4(2) . . ?
C9 C10 H6 122.1(18) . . ?
C5 C10 H6 118.5(18) . . ?
C5 C6 C7 120.8(2) . . ?
C5 C6 H2 119.1(16) . . ?
C7 C6 H2 120.1(16) . . ?
C9 C8 C7 118.8(3) . . ?
C9 C8 H4 121.4(15) . . ?
C7 C8 H4 119.8(15) . . ?
C8 C7 C6 120.5(3) . . ?
C8 C7 H3 122(2) . . ?
C6 C7 H3 117(2) . . ?
N3 C11 H11A 109.5 . . ?
N3 C11 H11B 109.5 . . ?
H11A C11 H11B 109.5 . . ?
N3 C11 H11C 109.5 . . ?
H11A C11 H11C 109.5 . . ?
H11B C11 H11C 109.5 . . ?
C8 C9 C10 121.8(2) . . ?
C8 C9 H5 119.0(17) . . ?
C10 C9 H5 119.1(17) . . ?
N3 C12 H12A 109.5 . . ?
N3 C12 H12B 109.5 . . ?
H12A C12 H12B 109.5 . . ?
N3 C12 H12C 109.5 . . ?
H12A C12 H12C 109.5 . . ?
H12B C12 H12C 109.5 . . ?

loop_
_geom_bond_atom_site_label_1
_geom_bond_atom_site_label_2
_geom_bond_distance
_geom_bond_site_symmetry_2
_geom_bond_publ_flag
O1 C1 1.251(2) . ?
O1 H7 1.26(4) . ?
N1 C1 1.334(3) . ?
N1 C5 1.407(3) . ?
N1 H1 0.85(3) . ?
C1 C2 1.435(3) . ?
C2 C4 1.396(3) . ?
C2 C3 1.417(3) . ?
O2 C3 1.293(3) . ?
O2 H7 1.15(4) . ?
C5 C6 1.370(3) . ?
C5 C10 1.377(3) . ?
C3 N3 1.318(3) . ?
N3 C11 1.434(3) . ?
N3 C12 1.447(3) . ?
C4 N2 1.132(3) . ?
C10 C9 1.373(4) . ?
C10 H6 0.96(3) . ?
C6 C7 1.371(4) . ?
C6 H2 0.90(3) . ?
C8 C9 1.355(4) . ?
C8 C7 1.362(4) . ?
C8 H4 0.97(3) . ?
C7 H3 0.90(4) . ?
C11 H11A 0.9600 . ?
C11 H11B 0.9600 . ?
C11 H11C 0.9600 . ?
C9 H5 0.90(3) . ?
C12 H12A 0.9600 . ?
C12 H12B 0.9600 . ?
C12 H12C 0.9600 . ?

loop_
_geom_hbond_atom_site_label_D
_geom_hbond_atom_site_label_H
_geom_hbond_atom_site_label_A
_geom_hbond_distance_DH
_geom_hbond_distance_HA
_geom_hbond_distance_DA
_geom_hbond_angle_DHA
_geom_hbond_site_symmetry_A
O2 H7 O1 1.15(4) 1.26(4) 2.376(3) 158(3) .
N1 H1 N2 0.85(3) 2.34(3) 3.162(3) 161(2) 3_675

loop_
_cod_related_entry_id
_cod_related_entry_database
_cod_related_entry_code
1 ChemSpider 20572975
